data_7027257
loop_
_publ_author_name
'Chen, Lie'
'Lee, Peng Foo'
'Ranford, John D.'
'Vittal, Jagadese J.'
'Wong, Siew Ying'

_publ_section_title
;
 Reduction of the anti-cancer drug analogue
 cis,trans,cis-[PtCl2(OCOCH3)2(NH3)2] by L-cysteine and L-methionine and
 its crystal structure&#x200A;&#x2020;
;
_journal_issue 8
_journal_name_full 'Journal of the Chemical Society, Dalton Transactions'
_journal_page_first 1209
_journal_paper_doi 10.1039/a900441f
_journal_year 1999
_chemical_compound_source 'see text'
_chemical_formula_sum 'C4 H14 Cl2 N2 O5 Pt'
_chemical_formula_weight 436.16
_chemical_name_systematic
; 
 ? 
;
_space_group_IT_number 15
_symmetry_cell_setting monoclinic
_symmetry_space_group_name_Hall '-C 2yc'
_symmetry_space_group_name_H-M 'C 1 2/c 1'
_atom_sites_solution_hydrogens geom
_atom_sites_solution_primary direct
_atom_sites_solution_secondary difmap
_audit_creation_method SHELXL
_cell_angle_alpha 90.00
_cell_angle_beta 126.769(1)
_cell_angle_gamma 90.00
_cell_formula_units_Z 4
_cell_length_a 14.9973(3)
_cell_length_b 8.5722(1)
_cell_length_c 11.1352(2)
_cell_measurement_reflns_used 3656
_cell_measurement_temperature 293(2)
_cell_measurement_theta_max 29.07
_cell_measurement_theta_min 2.92
_cell_volume 1146.74(4)
_computing_cell_refinement 'SAINT (Siemens, 1996)'
_computing_data_collection 'SMART (Siemens, 1996)'
_computing_data_reduction 'SAINT (Siemens, 1996)'
_computing_molecular_graphics 'SHELXTL (Siemens, 1996)'
_computing_publication_material 'SHELXTL (Siemens, 1996)'
_computing_structure_refinement 'SHELXTL (Siemens, 1996)'
_computing_structure_solution 'SHELXS-86 (Sheldrick, 1990)'
_diffrn_ambient_temperature 293(2)
_diffrn_measurement_device 'Siemens SMART CCD System'
_diffrn_measurement_method 'frames \w scans'
_diffrn_radiation_monochromator graphite
_diffrn_radiation_source 'fine-focus sealed tube'
_diffrn_radiation_type MoK\a
_diffrn_radiation_wavelength 0.71073
_diffrn_reflns_av_R_equivalents 0.0547
_diffrn_reflns_av_sigmaI/netI 0.0616
_diffrn_reflns_limit_h_max 19
_diffrn_reflns_limit_h_min -20
_diffrn_reflns_limit_k_max 5
_diffrn_reflns_limit_k_min -11
_diffrn_reflns_limit_l_max 13
_diffrn_reflns_limit_l_min -14
_diffrn_reflns_number 3597
_diffrn_reflns_theta_max 29.07
_diffrn_reflns_theta_min 2.92
_exptl_absorpt_coefficient_mu 12.701
_exptl_absorpt_correction_T_max 0.1159
_exptl_absorpt_correction_T_min 0.0305
_exptl_absorpt_correction_type 'SADABS (Sheldrick, 1996)'
_exptl_crystal_colour 'light yellow'
_exptl_crystal_density_diffrn 2.526
_exptl_crystal_density_meas ?
_exptl_crystal_description 'rectangular blocks'
_exptl_crystal_F_000 816
_exptl_crystal_size_max 0.38
_exptl_crystal_size_mid 0.32
_exptl_crystal_size_min 0.27
_refine_diff_density_max 2.226
_refine_diff_density_min -2.765
_refine_diff_density_rms 0.302
_refine_ls_extinction_coef 0.0062(5)
_refine_ls_extinction_expression Fc^*^=kFc[1+0.001xFc^2^\l^3^/sin(2\q)]^-1/4^
_refine_ls_extinction_method SHELXL
_refine_ls_goodness_of_fit_all 1.114
_refine_ls_goodness_of_fit_obs 1.126
_refine_ls_hydrogen_treatment
; 
riding models;
;
_refine_ls_matrix_type full
_refine_ls_number_parameters 70
_refine_ls_number_reflns 1421
_refine_ls_number_restraints 1
_refine_ls_restrained_S_all 1.113
_refine_ls_restrained_S_obs 1.126
_refine_ls_R_factor_all 0.0391
_refine_ls_R_factor_obs 0.0386
_refine_ls_shift/esd_max -0.001
_refine_ls_shift/esd_mean 0.000
_refine_ls_structure_factor_coef Fsqd
_refine_ls_weighting_details 'w=1/[\s^2^(Fo^2^)+(0.0470P)^2^+4.0455P] where P=(Fo^2^+2Fc^2^)/3'
_refine_ls_weighting_scheme calc
_refine_ls_wR_factor_all 0.0967
_refine_ls_wR_factor_obs 0.0965
_reflns_number_observed 1385
_reflns_number_total 1421
_reflns_observed_criterion >2sigma(I)
_cod_data_source_file 900441fsup1.cif
_cod_data_source_block jdr19
_cod_depositor_comments
;
The following automatic conversions were performed:

'_exptl_crystal_density_meas' value 'not measured' was changed to '?'
- the value is perceived as not measured.

Automatic conversion script
Id: cif_fix_values 3008 2015-01-20 13:52:24Z robertas 

The following automatic conversions were performed:

'_refine_ls_weighting_scheme' value 'calc
w=1/[\s^2^(Fo^2^)+(0.0470P)^2^+4.0455P] where P=(Fo^2^+2Fc^2^)/3' was
changed to 'calc'. New tag '_refine_ls_weighting_details' was
created. The value of the new tag was set to
'w=1/[\s^2^(Fo^2^)+(0.0470P)^2^+4.0455P] where P=(Fo^2^+2Fc^2^)/3'.

Automatic conversion script
Id: cif_fix_values 3143 2015-03-26 13:38:13Z robertas 
;
_cod_original_cell_volume 1146.74(3)
_cod_original_sg_symbol_H-M C2/c
_cod_database_code 7027257

loop_
_symmetry_equiv_pos_as_xyz
'x, y, z'
'-x, y, -z+1/2'
'x+1/2, y+1/2, z'
'-x+1/2, y+1/2, -z+1/2'
'-x, -y, -z'
'x, -y, z-1/2'
'-x+1/2, -y+1/2, -z'
'x+1/2, -y+1/2, z-1/2'

loop_
_atom_site_aniso_label
_atom_site_aniso_U_11
_atom_site_aniso_U_22
_atom_site_aniso_U_33
_atom_site_aniso_U_23
_atom_site_aniso_U_13
_atom_site_aniso_U_12
Pt1 0.0189(2) 0.0254(3) 0.0219(2) 0.000 0.0113(2) 0.000
Cl1 0.0365(9) 0.0360(10) 0.0323(8) -0.0085(7) 0.0175(7) -0.0076(7)
N1 0.029(3) 0.032(3) 0.037(3) -0.006(2) 0.020(2) -0.007(2)
O1 0.019(3) 0.043(4) 0.030(3) -0.004(2) 0.014(2) -0.002(2)
O2 0.035(3) 0.092(6) 0.063(4) -0.036(4) 0.028(3) -0.019(4)
C1 0.026(4) 0.041(5) 0.041(5) -0.001(3) 0.021(4) -0.002(3)
C2 0.028(5) 0.068(6) 0.048(6) 0.006(4) 0.024(5) 0.007(4)
O1S 0.076(7) 0.037(5) 0.083(7) 0.000 0.059(6) 0.000

loop_
_atom_site_label
_atom_site_type_symbol
_atom_site_fract_x
_atom_site_fract_y
_atom_site_fract_z
_atom_site_U_iso_or_equiv
_atom_site_thermal_displace_type
_atom_site_occupancy
_atom_site_calc_flag
_atom_site_refinement_flags
Pt1 Pt 0.0000 0.47715(4) 0.2500 0.0227(2) Uani 1 d S
Cl1 Cl -0.0810(2) 0.2880(2) 0.0643(2) 0.0368(4) Uani 1 d .
N1 N 0.0641(5) 0.6451(8) 0.4128(7) 0.0322(12) Uani 1 d .
H1A H 0.0526(38) 0.6179(30) 0.4797(32) 0.039 Uiso 1 calc R
H1B H 0.0306(30) 0.7358(15) 0.3712(10) 0.039 Uiso 1 calc R
H1C H 0.1368(9) 0.6546(43) 0.4582(39) 0.039 Uiso 1 calc R
O1 O 0.1277(5) 0.4703(6) 0.2338(7) 0.0315(12) Uani 1 d .
O2 O 0.2581(5) 0.5866(12) 0.4510(8) 0.064(2) Uani 1 d .
C1 C 0.2269(8) 0.5264(9) 0.3332(11) 0.036(2) Uani 1 d .
C2 C 0.3038(9) 0.5031(12) 0.2903(14) 0.048(2) Uani 1 d .
H2A H 0.2639(9) 0.4540(12) 0.1937(14) 0.072 Uiso 0.50 calc PR
H2B H 0.3649(9) 0.4380(12) 0.3634(14) 0.072 Uiso 0.50 calc PR
H2C H 0.3315(9) 0.6023(12) 0.2863(14) 0.072 Uiso 0.50 calc PR
H2D H 0.3764(9) 0.5422(12) 0.3686(14) 0.072 Uiso 0.50 calc PR
H2E H 0.2753(9) 0.5582(12) 0.1989(14) 0.072 Uiso 0.50 calc PR
H2F H 0.3087(9) 0.3939(12) 0.2759(14) 0.072 Uiso 0.50 calc PR
O1S O 0.0000 0.9367(14) 0.2500 0.058(2) Uani 1 d SD
H1S H -0.0384(114) 0.9954(107) 0.1598(68) 0.050 Uiso 1 d D

loop_
_atom_type_symbol
_atom_type_description
_atom_type_scat_dispersion_real
_atom_type_scat_dispersion_imag
_atom_type_scat_source
C C 0.0033 0.0016 'International Tables Vol C Tables 4.2.6.8 and 6.1.1.4'
H H 0.0000 0.0000 'International Tables Vol C Tables 4.2.6.8 and 6.1.1.4'
N N 0.0061 0.0033 'International Tables Vol C Tables 4.2.6.8 and 6.1.1.4'
O O 0.0106 0.0060 'International Tables Vol C Tables 4.2.6.8 and 6.1.1.4'
Cl Cl 0.1484 0.1585 'International Tables Vol C Tables 4.2.6.8 and 6.1.1.4'
Pt Pt -1.7033 8.3905 'International Tables Vol C Tables 4.2.6.8 and 6.1.1.4'

loop_
_geom_angle_atom_site_label_1
_geom_angle_atom_site_label_2
_geom_angle_atom_site_label_3
_geom_angle
_geom_angle_site_symmetry_1
_geom_angle_site_symmetry_3
O1 Pt1 O1 176.7(3) 2 .
O1 Pt1 N1 84.8(2) 2 .
O1 Pt1 N1 97.6(2) . .
O1 Pt1 N1 97.6(2) 2 2
O1 Pt1 N1 84.8(2) . 2
N1 Pt1 N1 90.7(4) . 2
O1 Pt1 Cl1 92.3(2) 2 .
O1 Pt1 Cl1 85.3(2) . .
N1 Pt1 Cl1 177.1(2) . .
N1 Pt1 Cl1 89.1(2) 2 .
O1 Pt1 Cl1 85.3(2) 2 2
O1 Pt1 Cl1 92.3(2) . 2
N1 Pt1 Cl1 89.1(2) . 2
N1 Pt1 Cl1 177.1(2) 2 2
Cl1 Pt1 Cl1 91.23(10) . 2
Pt1 N1 H1A 109.5(2) . .
Pt1 N1 H1B 109.5(2) . .
H1A N1 H1B 109.5 . .
Pt1 N1 H1C 109.5(2) . .
H1A N1 H1C 109.5 . .
H1B N1 H1C 109.5 . .
C1 O1 Pt1 124.8(5) . .
O2 C1 O1 125.5(8) . .
O2 C1 C2 121.9(9) . .
O1 C1 C2 112.5(8) . .
C1 C2 H2A 109.5(6) . .
C1 C2 H2B 109.5(5) . .
H2A C2 H2B 109.5 . .
C1 C2 H2C 109.5(5) . .
H2A C2 H2C 109.5 . .
H2B C2 H2C 109.5 . .
C1 C2 H2D 109.5(6) . .
H2A C2 H2D 141.1 . .
H2B C2 H2D 56.3 . .
H2C C2 H2D 56.3 . .
C1 C2 H2E 109.5(5) . .
H2A C2 H2E 56.3 . .
H2B C2 H2E 141.1 . .
H2C C2 H2E 56.3 . .
H2D C2 H2E 109.5 . .
C1 C2 H2F 109.5(5) . .
H2A C2 H2F 56.3 . .
H2B C2 H2F 56.3 . .
H2C C2 H2F 141.1 . .
H2D C2 H2F 109.5 . .
H2E C2 H2F 109.5 . .

loop_
_geom_bond_atom_site_label_1
_geom_bond_atom_site_label_2
_geom_bond_distance
_geom_bond_site_symmetry_2
Pt1 O1 2.030(6) 2
Pt1 O1 2.030(6) .
Pt1 N1 2.049(6) .
Pt1 N1 2.049(6) 2
Pt1 Cl1 2.318(2) .
Pt1 Cl1 2.318(2) 2
N1 H1A 0.89 .
N1 H1B 0.89 .
N1 H1C 0.89 .
O1 C1 1.303(11) .
O2 C1 1.213(11) .
C1 C2 1.502(14) .
C2 H2A 0.96 .
C2 H2B 0.96 .
C2 H2C 0.96 .
C2 H2D 0.96 .
C2 H2E 0.96 .
C2 H2F 0.96 .
O1S H1S 0.949(10) .

loop_
_geom_torsion_atom_site_label_1
_geom_torsion_atom_site_label_2
_geom_torsion_atom_site_label_3
_geom_torsion_atom_site_label_4
_geom_torsion
_geom_torsion_site_symmetry_1
O1 Pt1 O1 C1 -118.1(6) 2
N1 Pt1 O1 C1 16.8(6) .
N1 Pt1 O1 C1 106.8(6) 2
Cl1 Pt1 O1 C1 -163.7(6) .
Cl1 Pt1 O1 C1 -72.6(6) 2
Pt1 O1 C1 O2 2.2(13) .
Pt1 O1 C1 C2 179.7(5) .
